data_7718310
loop_
_publ_author_name
'Panigrahi, Gopabandhu'
'Kashem, Habiba Binte'
'Morrison, Gregory'
'zur Loye, Hans-Conrad'

_publ_section_title
;
 Synthesis of a series of rare-earth-based multi-anion chalcogenide
 iodides RE3Si2SexS8&#x2212;xI (RE = La, Ce, Pr, and Nd) using the
 flux-assisted boron--chalcogen mixture method
;
_journal_issue 15
_journal_name_full 'Dalton Transactions'
_journal_page_first 6252
_journal_page_last 6260
_journal_paper_doi 10.1039/D4DT03506B
_journal_volume 54
_journal_year 2025
_chemical_formula_sum 'I La3 S6.79 Se1.21 Si2'
_chemical_formula_weight 913.16
_space_group_crystal_system monoclinic
_space_group_IT_number 15
_space_group_name_Hall '-C 2yc'
_space_group_name_H-M_alt 'C 1 2/c 1'
_audit_creation_method SHELXL-2018/3
_audit_update_record
;
2024-10-02 deposited with the CCDC.	2025-03-12 downloaded from the CCDC.
;
_cell_angle_alpha 90
_cell_angle_beta 97.7020(10)
_cell_angle_gamma 90
_cell_formula_units_Z 4
_cell_length_a 16.1720(3)
_cell_length_b 7.95170(10)
_cell_length_c 10.9848(2)
_cell_measurement_reflns_used 9066
_cell_measurement_temperature 298(2)
_cell_measurement_theta_max 32.58
_cell_measurement_theta_min 2.54
_cell_volume 1399.85(4)
_computing_cell_refinement 'Bruker SAINT'
_computing_data_collection 'Bruker APEX2'
_computing_data_reduction 'Bruker SAINT'
_computing_molecular_graphics 'Bruker SHELXTL'
_computing_publication_material 'Bruker SHELXTL'
_computing_structure_refinement 'SHELXL-2019/1 (Sheldrick, 2019)'
_computing_structure_solution 'SHELXS-97 (Sheldrick 2008)'
_diffrn_ambient_temperature 298(2)
_diffrn_measured_fraction_theta_full 0.998
_diffrn_measured_fraction_theta_max 0.999
_diffrn_measurement_device_type 'Bruker APEX-II CCD'
_diffrn_measurement_method '\f and \w scans'
_diffrn_radiation_type MoK\a
_diffrn_radiation_wavelength 0.71073
_diffrn_reflns_av_R_equivalents 0.0306
_diffrn_reflns_av_unetI/netI 0.0104
_diffrn_reflns_Laue_measured_fraction_full 0.998
_diffrn_reflns_Laue_measured_fraction_max 0.999
_diffrn_reflns_limit_h_max 23
_diffrn_reflns_limit_h_min -23
_diffrn_reflns_limit_k_max 11
_diffrn_reflns_limit_k_min -11
_diffrn_reflns_limit_l_max 15
_diffrn_reflns_limit_l_min -15
_diffrn_reflns_number 39665
_diffrn_reflns_point_group_measured_fraction_full 0.998
_diffrn_reflns_point_group_measured_fraction_max 0.999
_diffrn_reflns_theta_full 25.242
_diffrn_reflns_theta_max 30.495
_diffrn_reflns_theta_min 2.542
_diffrn_source 'fine-focus seald tube'
_exptl_absorpt_coefficient_mu 15.489
_exptl_absorpt_correction_T_max 0.4950
_exptl_absorpt_correction_T_min 0.3901
_exptl_absorpt_correction_type multi-scan
_exptl_absorpt_process_details 'multi-scan (SADABS" Sheldrick, 2016/2)'
_exptl_crystal_colour White
_exptl_crystal_density_diffrn 4.333
_exptl_crystal_description Block
_exptl_crystal_F_000 1607
_exptl_crystal_size_max 0.068
_exptl_crystal_size_mid 0.047
_exptl_crystal_size_min 0.039
_refine_diff_density_max 0.986
_refine_diff_density_min -1.127
_refine_diff_density_rms 0.496
_refine_ls_extinction_method none
_refine_ls_goodness_of_fit_ref 1.465
_refine_ls_hydrogen_treatment undef
_refine_ls_matrix_type full
_refine_ls_number_parameters 69
_refine_ls_number_reflns 2135
_refine_ls_number_restraints 0
_refine_ls_restrained_S_all 1.465
_refine_ls_R_factor_all 0.0111
_refine_ls_R_factor_gt 0.0102
_refine_ls_shift/su_max 0.001
_refine_ls_shift/su_mean 0.000
_refine_ls_structure_factor_coef Fsqd
_refine_ls_weighting_details 'w=1/[\s^2^(Fo^2^)+(0.0203P)^2^] where P=(Fo^2^+2Fc^2^)/3'
_refine_ls_weighting_scheme calc
_refine_ls_wR_factor_gt 0.0413
_refine_ls_wR_factor_ref 0.0418
_reflns_Friedel_coverage 0.000
_reflns_number_gt 2061
_reflns_number_total 2135
_reflns_threshold_expression 'I > 2\s(I)'
_cod_data_source_file d4dt03506b2.cif
_cod_data_source_block GP1077A_OSC2_0m
_cod_depositor_comments 'Adding full bibliography for 7718307--7718310.cif.'
_cod_original_sg_symbol_H-M 'C 2/c'
_cod_database_code 7718310
_shelx_shelxl_version_number 2018/3
_shelx_space_group_comment
;
The symmetry employed for this shelxl refinement is uniquely defined
by the following loop, which should always be used as a source of
symmetry information in preference to the above space-group names.
They are only intended as comments.
;

loop_
_space_group_symop_operation_xyz
'x, y, z'
'-x, y, -z+1/2'
'x+1/2, y+1/2, z'
'-x+1/2, y+1/2, -z+1/2'
'-x, -y, -z'
'x, -y, z-1/2'
'-x+1/2, -y+1/2, -z'
'x+1/2, -y+1/2, z-1/2'

loop_
_atom_site_label
_atom_site_type_symbol
_atom_site_fract_x
_atom_site_fract_y
_atom_site_fract_z
_atom_site_U_iso_or_equiv
_atom_site_adp_type
_atom_site_occupancy
_atom_site_site_symmetry_order
_atom_site_calc_flag
_atom_site_refinement_flags_posn
_atom_site_refinement_flags_adp
_atom_site_refinement_flags_occupancy
_atom_site_disorder_assembly
_atom_site_disorder_group
La1 La 0.30268(2) 0.11939(2) 0.31844(2) 0.01086(5) Uani 1 1 d . . . . .
La2 La 0.000000 0.09470(2) 0.250000 0.01269(5) Uani 1 2 d S T P . .
I1 I 0.000000 0.51393(3) 0.250000 0.02485(7) Uani 1 2 d S T P A .
S1 S 0.06602(2) 0.15741(5) 0.54243(3) 0.01370(12) Uani 0.649(2) 1 d . . P A 1
S2 S 0.14478(3) 0.24478(6) 0.14602(4) 0.01296(16) Uani 0.892(2) 1 d . . P A 3
S3 S 0.21811(3) 0.43077(6) 0.41523(4) 0.01216(15) Uani 0.897(2) 1 d . . P A 5
S4 S 0.34993(3) 0.39900(6) 0.15931(5) 0.01202(16) Uani 0.956(2) 1 d . . P A 7
Si1 Si 0.16020(4) 0.03745(8) 0.02912(5) 0.00998(11) Uani 1 1 d . . . . .
Se1 Se 0.06602(2) 0.15741(5) 0.54243(3) 0.01370(12) Uani 0.351(2) 1 d . . P A 2
Se2 Se 0.14478(3) 0.24478(6) 0.14602(4) 0.01296(16) Uani 0.108(2) 1 d . . P A 4
Se3 Se 0.21811(3) 0.43077(6) 0.41523(4) 0.01216(15) Uani 0.103(2) 1 d . . P A 6
Se4 Se 0.34993(3) 0.39900(6) 0.15931(5) 0.01202(16) Uani 0.044(2) 1 d . . P A 8

loop_
_atom_site_aniso_label
_atom_site_aniso_U_11
_atom_site_aniso_U_22
_atom_site_aniso_U_33
_atom_site_aniso_U_23
_atom_site_aniso_U_13
_atom_site_aniso_U_12
La1 0.01213(7) 0.01022(7) 0.01039(7) -0.00065(4) 0.00215(5) -0.00137(4)
La2 0.00984(9) 0.01316(9) 0.01522(9) 0.000 0.00224(7) 0.000
I1 0.01616(11) 0.01305(11) 0.04771(16) 0.000 0.01291(10) 0.000
S1 0.01264(19) 0.01350(19) 0.01472(19) -0.00262(13) 0.00100(13) -0.00167(13)
S2 0.0141(2) 0.0109(2) 0.0147(2) -0.00349(16) 0.00484(17) -0.00265(16)
S3 0.0138(2) 0.0129(2) 0.0096(2) 0.00077(16) 0.00113(16) -0.00145(16)
S4 0.0125(3) 0.0138(3) 0.0098(3) 0.00144(17) 0.00172(18) -0.00188(17)
Si1 0.0102(3) 0.0103(3) 0.0096(2) -0.0003(2) 0.0015(2) 0.0001(2)
Se1 0.01264(19) 0.01350(19) 0.01472(19) -0.00262(13) 0.00100(13) -0.00167(13)
Se2 0.0141(2) 0.0109(2) 0.0147(2) -0.00349(16) 0.00484(17) -0.00265(16)
Se3 0.0138(2) 0.0129(2) 0.0096(2) 0.00077(16) 0.00113(16) -0.00145(16)
Se4 0.0125(3) 0.0138(3) 0.0098(3) 0.00144(17) 0.00172(18) -0.00188(17)

loop_
_atom_type_symbol
_atom_type_description
_atom_type_scat_dispersion_real
_atom_type_scat_dispersion_imag
_atom_type_scat_source
I I -0.4742 1.8119 'International Tables Vol C Tables 4.2.6.8 and 6.1.1.4'
La La -0.2871 2.4523 'International Tables Vol C Tables 4.2.6.8 and 6.1.1.4'
S S 0.1246 0.1234 'International Tables Vol C Tables 4.2.6.8 and 6.1.1.4'
Se Se -0.0929 2.2259 'International Tables Vol C Tables 4.2.6.8 and 6.1.1.4'
Si Si 0.0817 0.0704 'International Tables Vol C Tables 4.2.6.8 and 6.1.1.4'

loop_
_geom_angle_atom_site_label_1
_geom_angle_atom_site_label_2
_geom_angle_atom_site_label_3
_geom_angle
_geom_angle_site_symmetry_1
_geom_angle_site_symmetry_3
_geom_angle_publ_flag
S1 La1 S4 144.587(12) 7_556 4_545 ?
S3 La1 S3 134.669(9) 4_545 . ?
S3 La1 S3 70.103(15) 7_556 . ?
S1 La1 S2 109.743(13) 7_556 4_545 ?
S2 La1 S2 124.625(13) 4_545 . ?
S1 La1 I1 69.385(8) 7_556 3_545 ?
S1 La2 S1 162.536(15) . 2 ?
S1 La2 S1 132.174(10) . 6 ?
S1 La2 S1 60.794(11) 2 6 ?
S1 La2 S1 60.794(11) . 5_556 ?
S1 La2 S1 132.174(10) 2 5_556 ?
S1 La2 S1 105.663(14) 6 5_556 ?
S4 La2 I1 121.933(11) 3_445 . ?
S4 La2 I1 121.933(11) 4_545 . ?
Se2 La2 I1 66.459(10) . . ?
S2 La2 I1 66.459(10) . . ?
S2 La2 I1 66.459(10) 2 . ?
S1 La2 I1 81.268(8) . . ?
Se1 La2 I1 81.268(8) . . ?
S1 La2 I1 81.268(8) 2 . ?
S1 La2 I1 127.169(7) 6 . ?
S1 La2 I1 127.168(7) 5_556 . ?
La2 I1 La1 103.953(4) . 4 ?
La2 I1 La1 103.953(4) . 3_455 ?
La1 I1 La1 152.093(9) 4 3_455 ?
Si1 S1 La1 90.085(19) 6_556 7_556 ?
Si1 S1 La2 88.003(19) 6_556 . ?
La1 S1 La2 134.295(13) 7_556 . ?
Si1 S1 La2 84.790(19) 6_556 5_556 ?
La1 S1 La2 106.046(11) 7_556 5_556 ?
La2 S1 La2 119.207(11) . 5_556 ?
Si1 S2 La2 94.74(2) . . ?
Si1 S2 La1 140.12(3) . 4 ?
La2 S2 La1 123.356(16) . 4 ?
Si1 S2 La1 88.07(2) . . ?
La2 S2 La1 105.005(15) . . ?
La1 S2 La1 92.415(13) 4 . ?
Si1 S3 La1 92.29(2) 4 4 ?
Si1 S3 La1 89.61(2) 4 7_556 ?
La1 S3 La1 153.626(19) 4 7_556 ?
Si1 S3 La1 89.05(2) 4 . ?
La1 S3 La1 96.439(13) 4 . ?
La1 S3 La1 109.897(15) 7_556 . ?
Si1 S4 La2 99.04(2) 7 3 ?
Si1 S4 La1 139.22(3) 7 . ?
La2 S4 La1 117.334(17) 3 . ?
Si1 S4 La1 89.07(2) 7 4 ?
La2 S4 La1 107.894(17) 3 4 ?
La1 S4 La1 96.144(14) . 4 ?
Si1 Se1 La1 90.085(19) 6_556 7_556 ?
Si1 Se1 La2 88.003(19) 6_556 . ?
La1 Se1 La2 134.295(13) 7_556 . ?
Si1 Se1 La2 84.790(19) 6_556 5_556 ?
La1 Se1 La2 106.046(11) 7_556 5_556 ?
La2 Se1 La2 119.207(11) . 5_556 ?
Si1 Se2 La2 94.74(2) . . ?
Si1 Se2 La1 140.12(3) . 4 ?
La2 Se2 La1 123.356(16) . 4 ?
Si1 Se2 La1 88.07(2) . . ?
La2 Se2 La1 105.005(15) . . ?
La1 Se2 La1 92.415(13) 4 . ?
Si1 Se3 La1 92.29(2) 4 4 ?
Si1 Se3 La1 89.61(2) 4 7_556 ?
La1 Se3 La1 153.626(19) 4 7_556 ?
Si1 Se3 La1 89.05(2) 4 . ?
La1 Se3 La1 96.439(13) 4 . ?
La1 Se3 La1 109.897(15) 7_556 . ?
Si1 Se4 La2 99.04(2) 7 3 ?
Si1 Se4 La1 139.22(3) 7 . ?
La2 Se4 La1 117.334(17) 3 . ?
Si1 Se4 La1 89.07(2) 7 4 ?
La2 Se4 La1 107.894(17) 3 4 ?
La1 Se4 La1 96.144(14) . 4 ?

loop_
_geom_bond_atom_site_label_1
_geom_bond_atom_site_label_2
_geom_bond_distance
_geom_bond_site_symmetry_2
_geom_bond_publ_flag
La1 S3 2.9530(5) 4_545 ?
La1 Se4 2.9900(5) . ?
La1 S4 2.9900(5) . ?
La1 S3 3.0158(5) 7_556 ?
La1 S1 3.0206(4) 7_556 ?
La1 S4 3.0633(5) 4_545 ?
La1 S3 3.0857(5) . ?
La1 Se3 3.0857(5) . ?
La1 S2 3.1078(5) 4_545 ?
La1 S2 3.1314(5) . ?
La1 Se2 3.1314(5) . ?
La1 I1 3.47766(15) 3_545 ?
La2 S4 2.9421(5) 3_445 ?
La2 S4 2.9421(5) 4_545 ?
La2 Se2 2.9879(5) . ?
La2 S2 2.9879(5) . ?
La2 S2 2.9880(5) 2 ?
La2 S1 3.2845(4) . ?
La2 Se1 3.2845(4) . ?
La2 S1 3.2846(4) 2 ?
La2 S1 3.3182(4) 6 ?
La2 S1 3.3182(4) 5_556 ?
La2 I1 3.3336(3) . ?
S1 Si1 2.1912(7) 6_556 ?
S2 Si1 2.1248(7) . ?
S3 Si1 2.1550(8) 4 ?
S4 Si1 2.1156(8) 7 ?
Si1 Se2 2.1248(7) . ?
